data_1531760
loop_
_publ_author_name
'Martin-Gonzalez, M.S.'
'Delattre, J.L.'
'Stacy, A.M.'

_publ_section_title
;
 Sr18 Ru1.9 Bi4.1 O33: crystallization of a Ru(V)/Bi(V) oxide from molten
 hydroxide
;
_journal_name_full 'Journal of Solid State Chemistry'
_journal_page_first 203
_journal_page_last 208
_journal_volume 173
_journal_year 2003
_chemical_formula_sum 'Bi4.12 O33 Ru1.88 Sr18'
_chemical_name_systematic 'Sr18 Ru1.88 Bi4.12 O33'
_space_group_IT_number 15
_symmetry_space_group_name_Hall '-C 2yc'
_symmetry_space_group_name_H-M 'C 1 2/c 1'
_cell_angle_alpha 90
_cell_angle_beta 102.043
_cell_angle_gamma 90
_cell_formula_units_Z 4
_cell_length_a 10.2102
_cell_length_b 17.882
_cell_length_c 19.579
_cell_volume 3496.035
_citation_journal_id_ASTM JSSCBI
_cod_data_source_file Martin-Gonzalez_JSSCBI_2003_1587.cif
_cod_data_source_block Bi4.12O33Ru1.88Sr18
_cod_original_cell_volume 3496.036
_cod_database_code 1531760

loop_
_symmetry_equiv_pos_as_xyz
x,y,z
-x,y,-z+1/2
-x,-y,-z
x,-y,z-1/2
x+1/2,y+1/2,z
-x+1/2,y+1/2,-z+1/2
-x+1/2,-y+1/2,-z
x+1/2,-y+1/2,z-1/2

loop_
_atom_site_label
_atom_site_type_symbol
_atom_site_fract_x
_atom_site_fract_y
_atom_site_fract_z
_atom_site_occupancy
_atom_site_U_iso_or_equiv
O18 O-2 0.309 0.7544 0.7285 0.6 0.0
O5 O-2 0.3122 0.3979 0.6961 1 0.0
Sr3 Sr+2 0.8458 0.2895 0.3743 1 0.0
Ru2 Ru+5 0.25 0.25 0.5 0.957 0.0
O16 O-2 0.529 0.7941 0.6664 0.6 0.0
Bi5 Bi+5 0.25 0.25 0.5 0.043 0.0
O15 O-2 0.0873 0.5677 0.6614 1 0.0
O6 O-2 0.5514 0.4683 0.6877 1 0.0
O8 O-2 0.538 0.4829 0.5001 0.5 0.0
Bi3 Bi+5 0.5 0.7308 0.75 1 0.0
Sr6 Sr+2 0.1029 0.4041 0.4464 1 0.0
O4 O-2 0.5487 0.3138 0.6905 1 0.0
O12 O-2 0.6625 0.3353 0.5579 1 0.0
O1 O-2 0.1902 0.3193 0.5624 1 0.0
Sr8 Sr+2 0.5759 0.3889 0.9225 1 0.0
Bi1 Bi+5 0 0.5635 0.75 1 0.0
O11 O-2 0.8071 0.4764 0.5937 1 0.0
O3 O-2 0.0791 0.2611 0.4341 1 0.0
Sr2 Sr+2 0.0748 0.418 0.624 1 0.0
O14 O-2 0 0.4458 0.75 1 0.0
O9 O-2 0.9115 0.371 0.4999 1 0.0
O20 O-2 0.542 0.624 0.7318 0.5 0.0
Sr1 Sr+2 0.6146 0.5669 0.6157 1 0.0
Sr9 Sr+2 0.7689 0.3874 0.6864 1 0.0
O10 O-2 0.7712 0.5174 0.4458 1 0.0
Bi2 Bi+5 0.7325 0.4218 0.4996 1 0.0
Sr4 Sr+2 0.3313 0.5422 0.6905 1 0.0
O2 O-2 0.6746 0.667 0.5453 1 0.0
O17 O-2 0.439 0.794 0.661 0.4 0.0
O19 O-2 0.302 0.689 0.74 0.4 0.0
Bi4 Bi+5 0.5 0.3913 0.75 0.077 0.0
Ru1 Ru+5 0.5 0.3913 0.75 0.923 0.0
Sr7 Sr+2 0.3113 0.2523 0.6748 1 0.0
O13 O-2 0.8401 0.6141 0.6902 1 0.0
Sr5 Sr+2 0.9669 0.2438 0.5462 1 0.0
O7 O-2 0.6289 0.3725 0.4069 1 0.0
